data_2218956
loop_
_publ_author_name
'Arshad, Muhammad Nadeem'
'Khan, Islam Ullah'
'Ahmad, Saeed'
'Shafiq, Muhammad'
'Stoeckli-Evans, Helen'

_publ_section_title
;
 Potassium 2-iodobenzenesulfonate monohydrate
;
_journal_coeditor_code CS2082
_journal_issue 8
_journal_name_full 'Acta Crystallographica Section E'
_journal_page_first m994
_journal_paper_doi 10.1107/S1600536808019429
_journal_volume 64
_journal_year 2008
_chemical_formula_iupac 'K + , C6 H4 I O3 S - , H2 O'
_chemical_formula_moiety 'K + , C6 H4 I O3 S - , H2 O'
_chemical_formula_sum 'C6 H6 I K O4 S'
_chemical_formula_weight 340.17
_chemical_name_systematic
;
Potassium 2-iodobenzenesulfonate monohydrate
;
_space_group_IT_number 14
_symmetry_cell_setting monoclinic
_symmetry_space_group_name_Hall '-P 2ybc'
_symmetry_space_group_name_H-M 'P 1 21/c 1'
_atom_sites_solution_hydrogens geom
_atom_sites_solution_primary direct
_atom_sites_solution_secondary difmap
_audit_creation_method SHELXL97
_cell_angle_alpha 90.00
_cell_angle_beta 92.260(2)
_cell_angle_gamma 90.00
_cell_formula_units_Z 4
_cell_length_a 13.8993(4)
_cell_length_b 9.0678(3)
_cell_length_c 8.1654(2)
_cell_measurement_reflns_used 2742
_cell_measurement_temperature 296(2)
_cell_measurement_theta_max 24.54
_cell_measurement_theta_min 2.68
_cell_volume 1028.33(5)
_computing_cell_refinement 'SAINT (Bruker, 2007)'
_computing_data_collection 'APEX2 (Bruker, 2007)'
_computing_data_reduction 'SAINT (Bruker, 2007)'
_computing_molecular_graphics 'PLATON (Spek, 2003)'
_computing_publication_material 'SHELXL97 (Sheldrick, 2008)'
_computing_structure_refinement 'SHELXL97 (Sheldrick, 2008)'
_computing_structure_solution 'SHELXS97 (Sheldrick, 2008)'
_diffrn_ambient_temperature 296(2)
_diffrn_measured_fraction_theta_full 0.998
_diffrn_measured_fraction_theta_max 0.998
_diffrn_measurement_device_type 'Bruker Kappa APEXII CCD area-detector'
_diffrn_measurement_method '\f and \w scans'
_diffrn_radiation_monochromator graphite
_diffrn_radiation_source 'fine-focus sealed tube'
_diffrn_radiation_type MoK\a
_diffrn_radiation_wavelength 0.71073
_diffrn_reflns_av_R_equivalents 0.0391
_diffrn_reflns_av_sigmaI/netI 0.0349
_diffrn_reflns_limit_h_max 19
_diffrn_reflns_limit_h_min -19
_diffrn_reflns_limit_k_max 12
_diffrn_reflns_limit_k_min -12
_diffrn_reflns_limit_l_max 11
_diffrn_reflns_limit_l_min -11
_diffrn_reflns_number 12144
_diffrn_reflns_theta_full 29.27
_diffrn_reflns_theta_max 29.27
_diffrn_reflns_theta_min 2.68
_diffrn_standards_decay_% 0
_diffrn_standards_number 0
_exptl_absorpt_coefficient_mu 3.701
_exptl_absorpt_correction_T_max 0.7538
_exptl_absorpt_correction_T_min 0.5435
_exptl_absorpt_correction_type multi-scan
_exptl_absorpt_process_details '(SADABS; Sheldrick, 1996)'
_exptl_crystal_colour green
_exptl_crystal_density_diffrn 2.197
_exptl_crystal_density_method 'not measured'
_exptl_crystal_description prismatic
_exptl_crystal_F_000 648
_exptl_crystal_size_max 0.12
_exptl_crystal_size_mid 0.10
_exptl_crystal_size_min 0.08
_refine_diff_density_max 1.433
_refine_diff_density_min -0.677
_refine_ls_extinction_method none
_refine_ls_goodness_of_fit_ref 1.000
_refine_ls_hydrogen_treatment constr
_refine_ls_matrix_type full
_refine_ls_number_parameters 118
_refine_ls_number_reflns 2804
_refine_ls_number_restraints 3
_refine_ls_restrained_S_all 1.032
_refine_ls_R_factor_all 0.0683
_refine_ls_R_factor_gt 0.0404
_refine_ls_shift/su_max_lt 0.001
_refine_ls_shift/su_mean 0.0001
_refine_ls_structure_factor_coef Fsqd
_refine_ls_weighting_details 'calc w = 1/[\s^2^(Fo^2^)+(0.0572P)^2^+1.0399P] where P=(Fo^2^+2Fc^2^)/3'
_refine_ls_weighting_scheme calc
_refine_ls_wR_factor_gt 0.0994
_refine_ls_wR_factor_ref 0.1131
_reflns_number_gt 1961
_reflns_number_total 2804
_reflns_threshold_expression I>2\s(I)
_cod_data_source_file cs2082.cif
_cod_data_source_block I
_cod_original_sg_symbol_H-M 'P 21/c'
_cod_database_code 2218956
_cod_database_fobs_code 2218956

loop_
_symmetry_equiv_pos_site_id
_symmetry_equiv_pos_as_xyz
1 x,y,z
2 -x,1/2+y,1/2-z
3 -x,-y,-z
4 x,1/2-y,1/2+z

loop_
_atom_site_aniso_label
_atom_site_aniso_U_11
_atom_site_aniso_U_22
_atom_site_aniso_U_33
_atom_site_aniso_U_12
_atom_site_aniso_U_13
_atom_site_aniso_U_23
I1 0.0543(2) 0.0664(3) 0.0573(2) 0.0127(2) 0.0010(2) -0.0236(2)
K1 0.0522(6) 0.0492(7) 0.0419(6) -0.0032(5) 0.0056(5) -0.0034(5)
S1 0.0299(5) 0.0414(6) 0.0337(5) 0.0004(4) 0.0041(4) 0.0009(4)
O1 0.0388(17) 0.074(3) 0.0328(16) 0.0053(16) 0.0004(13) 0.0044(15)
O1W 0.071(3) 0.071(3) 0.043(2) -0.003(2) -0.0001(17) 0.0019(19)
O2 0.0394(18) 0.053(2) 0.081(3) -0.0131(16) 0.0005(17) 0.018(2)
O3 0.0424(19) 0.075(3) 0.049(2) 0.0126(18) 0.0087(15) -0.0112(18)
C1 0.033(2) 0.035(2) 0.034(2) -0.0023(17) 0.0020(16) -0.0002(17)
C2 0.037(2) 0.037(2) 0.035(2) 0.0006(18) 0.0011(17) 0.0011(18)
C3 0.035(2) 0.053(3) 0.058(3) 0.001(2) 0.007(2) 0.005(2)
C4 0.041(3) 0.069(4) 0.072(4) -0.016(3) -0.014(3) 0.000(3)
C5 0.063(4) 0.068(4) 0.065(4) -0.021(3) -0.010(3) -0.020(3)
C6 0.049(3) 0.056(3) 0.050(3) -0.003(2) 0.004(2) -0.014(2)

loop_
_atom_site_type_symbol
_atom_site_label
_atom_site_fract_x
_atom_site_fract_y
_atom_site_fract_z
_atom_site_U_iso_or_equiv
_atom_site_thermal_displace_type
_atom_site_calc_flag
_atom_site_refinement_flags
_atom_site_occupancy
I I1 0.31059(3) 0.31442(5) 0.46378(5) 0.05940(10) Uani . . 1.000
K K1 0.01753(8) 0.29219(13) 0.97719(13) 0.0477(4) Uani . . 1.000
S S1 0.13443(7) 0.52155(13) 0.66539(13) 0.0349(3) Uani . . 1.000
O O1 0.1225(2) 0.5527(4) 0.4923(4) 0.0486(13) Uani . . 1.000
O O1W 0.1268(3) 0.5113(5) 1.1461(4) 0.0617(16) Uani . . 1.000
O O2 0.1159(3) 0.3703(4) 0.7066(5) 0.0579(13) Uani . . 1.000
O O3 0.0822(2) 0.6239(5) 0.7625(4) 0.0553(14) Uani . . 1.000
C C1 0.2582(3) 0.5494(5) 0.7203(5) 0.0340(12) Uani . . 1.000
C C2 0.3324(3) 0.4709(5) 0.6507(5) 0.0363(12) Uani . . 1.000
C C3 0.4274(3) 0.4961(6) 0.7031(6) 0.0485(16) Uani . . 1.000
C C4 0.4485(4) 0.5972(7) 0.8240(7) 0.061(2) Uani . . 1.000
C C5 0.3762(5) 0.6753(7) 0.8924(8) 0.066(2) Uani . . 1.000
C C6 0.2817(4) 0.6523(6) 0.8416(7) 0.0516(17) Uani . . 1.000
H H1WA 0.07210 0.47480 1.17060 0.0930 Uiso . . 1.000
H H1WB 0.13980 0.51720 1.24940 0.0930 Uiso . . 1.000
H H3 0.47680 0.44410 0.65590 0.0580 Uiso calc R 1.000
H H4 0.51210 0.61260 0.85960 0.0730 Uiso calc R 1.000
H H5 0.39090 0.74440 0.97370 0.0780 Uiso calc R 1.000
H H6 0.23310 0.70620 0.88900 0.0620 Uiso calc R 1.000

loop_
_atom_type_symbol
_atom_type_description
_atom_type_scat_dispersion_real
_atom_type_scat_dispersion_imag
_atom_type_scat_source
C C 0.0033 0.0016 'International Tables Vol C Tables 4.2.6.8 and 6.1.1.4'
H H 0.0000 0.0000 'International Tables Vol C Tables 4.2.6.8 and 6.1.1.4'
I I -0.4742 1.8119 'International Tables Vol C Tables 4.2.6.8 and 6.1.1.4'
K K 0.2009 0.2494 'International Tables Vol C Tables 4.2.6.8 and 6.1.1.4'
O O 0.0106 0.0060 'International Tables Vol C Tables 4.2.6.8 and 6.1.1.4'
S S 0.1246 0.1234 'International Tables Vol C Tables 4.2.6.8 and 6.1.1.4'

loop_
_geom_angle_atom_site_label_1
_geom_angle_atom_site_label_2
_geom_angle_atom_site_label_3
_geom_angle_site_symmetry_1
_geom_angle_site_symmetry_3
_geom_angle
_geom_angle_publ_flag
O1W K1 O2 . . 86.34(11) no
S1 K1 O1W 2_546 . 170.16(8) no
O1 K1 O1W 2_546 . 145.53(10) no
O1W K1 O3 . 2_546 164.60(12) no
O1W K1 O1W . 3_567 95.19(13) no
O1W K1 O3 . 3_567 72.52(11) no
O1W K1 O2 . 4_555 78.36(12) no
S1 K1 O2 2_546 . 103.47(9) no
O1 K1 O2 2_546 . 127.91(11) no
O2 K1 O3 . 2_546 80.00(11) no
O1W K1 O2 3_567 . 85.40(12) no
O2 K1 O3 . 3_567 148.56(13) no
O2 K1 O2 . 4_555 116.37(13) no
S1 K1 O1 2_546 2_546 24.87(7) no
S1 K1 O3 2_546 2_546 24.28(8) no
S1 K1 O1W 2_546 3_567 84.90(9) no
S1 K1 O3 2_546 3_567 98.14(9) no
S1 K1 O2 2_546 4_555 97.67(9) no
O1 K1 O3 2_546 2_546 49.09(10) no
O1 K1 O1W 2_546 3_567 91.88(11) no
O1 K1 O3 2_546 3_567 77.19(11) no
O1 K1 O2 2_546 4_555 81.79(11) no
O1W K1 O3 3_567 2_546 76.77(12) no
O3 K1 O3 2_546 3_567 116.67(10) no
O2 K1 O3 4_555 2_546 114.11(12) no
O1W K1 O3 3_567 3_567 73.97(11) no
O1W K1 O2 3_567 4_555 156.45(12) no
O2 K1 O3 4_555 3_567 82.50(12) no
O1 S1 O2 . . 113.6(2) no
O1 S1 O3 . . 111.9(2) no
O1 S1 C1 . . 106.95(18) no
K1 S1 O1 2_556 . 58.66(14) no
O2 S1 O3 . . 112.8(2) no
O2 S1 C1 . . 104.9(2) no
K1 S1 O2 2_556 . 130.67(17) no
O3 S1 C1 . . 105.9(2) no
K1 S1 O3 2_556 . 53.42(14) no
K1 S1 C1 2_556 . 124.29(16) no
K1 O1 S1 2_556 . 96.47(16) no
K1 O1W K1 . 3_567 84.81(11) no
K1 O2 S1 . . 122.4(2) no
K1 O2 K1 . 4_554 99.37(13) no
K1 O2 S1 4_554 . 116.5(2) no
K1 O3 S1 2_556 . 102.30(17) no
K1 O3 S1 3_567 . 154.9(3) no
K1 O3 K1 2_556 3_567 98.13(12) no
K1 O1W H1WB 3_567 . 115.00 no
K1 O1W H1WB . . 128.00 no
H1WA O1W H1WB . . 87.00 no
K1 O1W H1WA . . 52.00 no
K1 O1W H1WA 3_567 . 73.00 no
S1 C1 C6 . . 118.2(4) no
C2 C1 C6 . . 118.5(4) no
S1 C1 C2 . . 123.3(3) no
I1 C2 C3 . . 116.3(3) no
C1 C2 C3 . . 120.0(4) no
I1 C2 C1 . . 123.7(3) no
C2 C3 C4 . . 120.3(4) no
C3 C4 C5 . . 120.1(5) no
C4 C5 C6 . . 120.4(6) no
C1 C6 C5 . . 120.7(5) no
C2 C3 H3 . . 120.00 no
C4 C3 H3 . . 120.00 no
C3 C4 H4 . . 120.00 no
C5 C4 H4 . . 120.00 no
C4 C5 H5 . . 120.00 no
C6 C5 H5 . . 120.00 no
C1 C6 H6 . . 120.00 no
C5 C6 H6 . . 120.00 no

loop_
_geom_bond_atom_site_label_1
_geom_bond_atom_site_label_2
_geom_bond_site_symmetry_2
_geom_bond_distance
_geom_bond_publ_flag
I1 C2 . 2.097(4) no
K1 O1W . 2.827(4) no
K1 O2 . 2.737(4) no
K1 S1 2_546 3.4125(16) no
K1 O1 2_546 2.933(3) no
K1 O3 2_546 2.805(4) no
K1 O1W 3_567 2.838(4) no
K1 O3 3_567 2.693(3) no
K1 O2 4_555 2.711(4) no
S1 O1 . 1.444(3) no
S1 O2 . 1.438(4) no
S1 O3 . 1.436(4) no
S1 C1 . 1.779(4) no
O1W H1WB . 0.8600 no
O1W H1WA . 0.8600 no
C1 C6 . 1.390(7) no
C1 C2 . 1.393(6) no
C2 C3 . 1.391(6) no
C3 C4 . 1.371(8) no
C4 C5 . 1.367(9) no
C5 C6 . 1.378(9) no
C3 H3 . 0.9300 no
C4 H4 . 0.9300 no
C5 H5 . 0.9300 no
C6 H6 . 0.9300 no

loop_
_geom_contact_atom_site_label_1
_geom_contact_atom_site_label_2
_geom_contact_distance
_geom_contact_site_symmetry_2
_geom_contact_publ_flag
I1 O1 3.407(3) . no
I1 O2 3.455(4) . no
I1 K1 4.1921(12) 4_554 no
I1 C2 3.658(4) 4_554 no
I1 H4 3.3500 2_646 no
K1 I1 4.1921(12) 4_555 no
O1 I1 3.407(3) . no
O1 O1W 2.855(5) 1_554 no
O1W O1 2.855(5) 1_556 no
O2 I1 3.455(4) . no
O1 H6 2.8200 4_564 no
O1 H1WA 2.7800 1_554 no
O1 H1WB 2.0300 1_554 no
O3 H6 2.4200 . no
O3 H1WA 2.4100 3_567 no
C2 I1 3.658(4) 4_555 no
C2 H5 3.0800 4_564 no
C3 H5 3.0400 4_564 no
H1WA O1 2.7800 1_556 no
H1WB O1 2.0300 1_556 no
H4 I1 3.3500 2_656 no
H5 C2 3.0800 4_565 no
H5 C3 3.0400 4_565 no
H6 O3 2.4200 . no
H6 O1 2.8200 4_565 no

loop_
_geom_hbond_atom_site_label_D
_geom_hbond_atom_site_label_H
_geom_hbond_atom_site_label_A
_geom_hbond_site_symmetry_A
_geom_hbond_distance_DH
_geom_hbond_distance_HA
_geom_hbond_distance_DA
_geom_hbond_angle_DHA
_geom_hbond_publ_flag
O1W H1WB O1 1_556 0.86 2.03 2.855(5) 160 yes
O1W H1WA O3 3_567 0.86 2.41 3.266(5) 179 yes
C6 H6 O3 . 0.93 2.42 2.834(6) 107 no

loop_
_geom_torsion_atom_site_label_1
_geom_torsion_atom_site_label_2
_geom_torsion_atom_site_label_3
_geom_torsion_atom_site_label_4
_geom_torsion_site_symmetry_1
_geom_torsion_site_symmetry_3
_geom_torsion_site_symmetry_4
_geom_torsion
_geom_torsion_publ_flag
O2 K1 O1W K1 . . 3_567 85.04(11) no
O1 K1 O1W K1 2_546 . 3_567 -100.99(19) no
O1W K1 O1W K1 3_567 . 3_567 0.00(10) no
O3 K1 O1W K1 3_567 . 3_567 -71.38(11) no
O2 K1 O1W K1 4_555 . 3_567 -157.09(12) no
O1W K1 O2 S1 . . . -42.7(3) no
O1W K1 O2 K1 . . 4_554 -172.53(14) no
S1 K1 O2 S1 2_546 . . 136.5(2) no
S1 K1 O2 K1 2_546 . 4_554 6.62(12) no
O1 K1 O2 S1 2_546 . . 141.7(2) no
O1 K1 O2 K1 2_546 . 4_554 11.79(19) no
O3 K1 O2 S1 2_546 . . 130.2(3) no
O3 K1 O2 K1 2_546 . 4_554 0.34(12) no
O1W K1 O2 S1 3_567 . . 52.9(3) no
O1W K1 O2 K1 3_567 . 4_554 -77.01(13) no
O3 K1 O2 S1 3_567 . . 4.4(4) no
O3 K1 O2 K1 3_567 . 4_554 -125.51(18) no
O2 K1 O2 S1 4_555 . . -117.8(3) no
O2 K1 O2 K1 4_555 . 4_554 112.39(14) no
O2 K1 S1 O1 . 2_546 2_546 170.27(18) no
O2 K1 S1 O2 . 2_546 2_546 74.8(2) no
O2 K1 S1 O3 . 2_546 2_546 -15.2(2) no
O2 K1 S1 C1 . 2_546 2_546 -99.86(19) no
O1W K1 O1 S1 . 2_546 2_546 175.60(18) no
O2 K1 O1 S1 . 2_546 2_546 -12.0(2) no
O2 K1 O3 S1 . 2_546 2_546 165.0(2) no
O2 K1 O3 K1 . 2_546 4_554 -0.34(12) no
O1W K1 O1W K1 . 3_567 3_567 0.00(11) no
O2 K1 O1W K1 . 3_567 3_567 -85.89(11) no
O1W K1 O3 S1 . 3_567 3_567 63.9(4) no
O1W K1 O3 K1 . 3_567 4_555 -80.44(12) no
O2 K1 O3 S1 . 3_567 3_567 13.9(6) no
O2 K1 O3 K1 . 3_567 4_555 -130.4(2) no
O1W K1 O2 K1 . 4_555 4_555 73.96(12) no
O1W K1 O2 S1 . 4_555 4_555 -152.5(3) no
O2 K1 O2 K1 . 4_555 4_555 153.89(12) no
O2 K1 O2 S1 . 4_555 4_555 -72.6(3) no
O2 S1 O1 K1 . . 2_556 124.5(2) no
O3 S1 O1 K1 . . 2_556 -4.7(2) no
C1 S1 O1 K1 . . 2_556 -120.27(17) no
O1 S1 O2 K1 . . . -139.0(2) no
O1 S1 O2 K1 . . 4_554 -16.9(3) no
O3 S1 O2 K1 . . . -10.3(3) no
O3 S1 O2 K1 . . 4_554 111.9(2) no
C1 S1 O2 K1 . . . 104.5(2) no
C1 S1 O2 K1 . . 4_554 -133.3(2) no
K1 S1 O2 K1 2_556 . . -70.9(3) no
K1 S1 O2 K1 2_556 . 4_554 51.3(3) no
O1 S1 O3 K1 . . 2_556 5.0(2) no
O1 S1 O3 K1 . . 3_567 148.8(4) no
O2 S1 O3 K1 . . 2_556 -124.6(2) no
O2 S1 O3 K1 . . 3_567 19.2(5) no
C1 S1 O3 K1 . . 2_556 121.20(17) no
C1 S1 O3 K1 . . 3_567 -95.0(5) no
K1 S1 O3 K1 2_556 . 3_567 143.8(5) no
O1 S1 C1 C2 . . . -59.9(4) no
O1 S1 C1 C6 . . . 121.7(4) no
O2 S1 C1 C2 . . . 61.1(4) no
O2 S1 C1 C6 . . . -117.4(4) no
O3 S1 C1 C2 . . . -179.4(4) no
O3 S1 C1 C6 . . . 2.2(4) no
K1 S1 C1 C2 2_556 . . -123.1(3) no
K1 S1 C1 C6 2_556 . . 58.5(4) no
S1 C1 C2 I1 . . . 2.7(6) no
S1 C1 C2 C3 . . . -178.3(4) no
C6 C1 C2 I1 . . . -178.9(4) no
C6 C1 C2 C3 . . . 0.1(7) no
S1 C1 C6 C5 . . . 178.1(4) no
C2 C1 C6 C5 . . . -0.4(8) no
I1 C2 C3 C4 . . . 179.6(4) no
C1 C2 C3 C4 . . . 0.5(7) no
C2 C3 C4 C5 . . . -0.8(9) no
C3 C4 C5 C6 . . . 0.6(9) no
C4 C5 C6 C1 . . . 0.1(9) no
